data_1544299
loop_
_publ_author_name
'Jadhav, Thaksen'
'Dhokale, Bhausaheb'
'Patil, Yuvraj'
'Mobin, Shaikh M.'
'Misra, Rajneesh'

_publ_section_title
;
 Multi-Stimuli Responsive Donor--Acceptor Tetraphenylethylene Substituted
 Benzothiadiazoles
;
_journal_issue 42
_journal_name_full 'The Journal of Physical Chemistry C'
_journal_page_first 24030
_journal_paper_doi 10.1021/acs.jpcc.6b09015
_journal_volume 120
_journal_year 2016
_chemical_formula_sum 'C39 H28 N2 S'
_chemical_formula_weight 556.69
_space_group_crystal_system triclinic
_space_group_IT_number 2
_space_group_name_Hall '-P 1'
_space_group_name_H-M_alt 'P -1'
_symmetry_space_group_name_Hall '-P 1'
_symmetry_space_group_name_H-M 'P -1'
_atom_sites_solution_hydrogens geom
_audit_creation_method SHELXL-2014/7
_cell_angle_alpha 91.068(4)
_cell_angle_beta 90.990(4)
_cell_angle_gamma 101.891(4)
_cell_formula_units_Z 2
_cell_length_a 5.9323(3)
_cell_length_b 9.0092(5)
_cell_length_c 28.6842(16)
_cell_measurement_reflns_used 3366
_cell_measurement_temperature 293(2)
_cell_measurement_theta_max 23.0780
_cell_measurement_theta_min 3.5470
_cell_volume 1499.53(14)
_computing_cell_refinement 'CrysAlis RED, Oxford Diffraction Ltd.,'
_computing_data_collection 'CrysAlis CCD, Oxford Diffraction Ltd.,'
_computing_data_reduction 'CrysAlis RED, Oxford Diffraction Ltd.,'
_computing_molecular_graphics Ortep3
_computing_publication_material Shelx97
_computing_structure_refinement 'SHELXL-2014/7 (Sheldrick, 2014)'
_computing_structure_solution 'SHELXS-97 (Sheldrick, 1997)'
_diffrn_ambient_temperature 293(2)
_diffrn_detector_area_resol_mean 15.9948
_diffrn_measured_fraction_theta_full 0.998
_diffrn_measured_fraction_theta_max 0.998
_diffrn_measurement_device_type 'OXFORD DIFFRACTION SUPER NOVA'
_diffrn_measurement_method \w/q-scan
_diffrn_radiation_monochromator graphite
_diffrn_radiation_source 'Micro-Focus (Mo) X-ray Source'
_diffrn_radiation_type MoK\a
_diffrn_radiation_wavelength 0.71073
_diffrn_reflns_av_R_equivalents 0.0419
_diffrn_reflns_av_unetI/netI 0.0656
_diffrn_reflns_Laue_measured_fraction_full 0.998
_diffrn_reflns_Laue_measured_fraction_max 0.998
_diffrn_reflns_limit_h_max 7
_diffrn_reflns_limit_h_min -7
_diffrn_reflns_limit_k_max 10
_diffrn_reflns_limit_k_min -10
_diffrn_reflns_limit_l_max 33
_diffrn_reflns_limit_l_min -34
_diffrn_reflns_number 11416
_diffrn_reflns_point_group_measured_fraction_full 0.998
_diffrn_reflns_point_group_measured_fraction_max 0.998
_diffrn_reflns_theta_full 24.997
_diffrn_reflns_theta_max 24.997
_diffrn_reflns_theta_min 3.108
_exptl_absorpt_coefficient_mu 0.138
_exptl_absorpt_correction_T_max 1.00000
_exptl_absorpt_correction_T_min 0.59490
_exptl_absorpt_correction_type multi-scan
_exptl_absorpt_process_details
;
CrysAlisPro, Agilent Technologies,
Version 1.171.37.35 (release 13-08-2014 CrysAlis171 .NET)
(compiled Aug 13 2014,18:06:01)
Empirical absorption correction using spherical harmonics,
 implemented in SCALE3 ABSPACK scaling algorithm.
;
_exptl_crystal_colour YELLOW
_exptl_crystal_density_diffrn 1.233
_exptl_crystal_density_method 'not measured'
_exptl_crystal_description BLOCK
_exptl_crystal_F_000 584
_exptl_crystal_size_max 0.210
_exptl_crystal_size_mid 0.180
_exptl_crystal_size_min 0.140
_refine_diff_density_max 0.178
_refine_diff_density_min -0.257
_refine_diff_density_rms 0.039
_refine_ls_extinction_method none
_refine_ls_goodness_of_fit_ref 1.097
_refine_ls_hydrogen_treatment constr
_refine_ls_matrix_type full
_refine_ls_number_parameters 380
_refine_ls_number_reflns 5252
_refine_ls_number_restraints 0
_refine_ls_restrained_S_all 1.097
_refine_ls_R_factor_all 0.0967
_refine_ls_R_factor_gt 0.0610
_refine_ls_shift/su_max 0.000
_refine_ls_shift/su_mean 0.000
_refine_ls_structure_factor_coef Fsqd
_refine_ls_weighting_details 'w=1/[\s^2^(Fo^2^)+(0.0494P)^2^+0.3151P] where P=(Fo^2^+2Fc^2^)/3'
_refine_ls_weighting_scheme calc
_refine_ls_wR_factor_gt 0.1419
_refine_ls_wR_factor_ref 0.1647
_reflns_Friedel_coverage 0.000
_reflns_number_gt 3316
_reflns_number_total 5252
_reflns_threshold_expression 'I > 2\s(I)'
_cod_data_source_file jp6b09015_si_003.cif
_cod_data_source_block RM194
_cod_depositor_comments 'Adding full bibliography for 1544298--1544299.cif.'
_cod_database_code 1544299
_shelx_shelxl_version_number 2014/7
_shelx_space_group_comment
;
The symmetry employed for this shelxl refinement is uniquely defined
by the following loop, which should always be used as a source of
symmetry information in preference to the above space-group names.
They are only intended as comments.
;
_shelx_estimated_absorpt_t_min 0.972
_shelx_estimated_absorpt_t_max 0.981

loop_
_space_group_symop_operation_xyz
'x, y, z'
'-x, -y, -z'

loop_
_atom_site_label
_atom_site_type_symbol
_atom_site_fract_x
_atom_site_fract_y
_atom_site_fract_z
_atom_site_U_iso_or_equiv
_atom_site_adp_type
_atom_site_occupancy
_atom_site_site_symmetry_order
_atom_site_calc_flag
_atom_site_refinement_flags_posn
_atom_site_refinement_flags_adp
S1 S 0.62866(14) 0.10491(10) 0.58729(3) 0.0623(3) Uani 1 1 d . .
N1 N 0.4940(4) 0.1475(3) 0.54179(9) 0.0533(7) Uani 1 1 d . .
N2 N 0.5248(4) 0.1963(3) 0.62774(9) 0.0541(7) Uani 1 1 d . .
C39 C 0.2550(5) 0.3938(3) 0.67892(11) 0.0469(7) Uani 1 1 d . .
C1 C 0.3555(4) 0.2387(3) 0.55688(11) 0.0441(7) Uani 1 1 d . .
C2 C 0.1961(4) 0.2973(3) 0.52815(10) 0.0443(7) Uani 1 1 d . .
C3 C 0.0603(5) 0.3790(3) 0.55149(11) 0.0490(7) Uani 1 1 d . .
H3 H -0.0502 0.4161 0.5345 0.059 Uiso 1 1 calc R U
C4 C 0.0797(5) 0.4097(3) 0.60003(11) 0.0498(8) Uani 1 1 d . .
H4 H -0.0160 0.4678 0.6133 0.060 Uiso 1 1 calc R U
C5 C 0.2334(5) 0.3575(3) 0.62844(10) 0.0443(7) Uani 1 1 d . .
C6 C 0.3742(4) 0.2674(3) 0.60613(11) 0.0443(7) Uani 1 1 d . .
C7 C 0.1796(5) 0.2675(3) 0.47738(10) 0.0451(7) Uani 1 1 d . .
C8 C 0.3704(5) 0.3095(3) 0.44926(11) 0.0512(8) Uani 1 1 d . .
H8 H 0.5112 0.3565 0.4628 0.061 Uiso 1 1 calc R U
C9 C 0.3545(5) 0.2827(4) 0.40179(11) 0.0556(8) Uani 1 1 d . .
H9 H 0.4848 0.3121 0.3839 0.067 Uiso 1 1 calc R U
C10 C 0.1500(5) 0.2132(4) 0.38023(11) 0.0561(8) Uani 1 1 d . .
C11 C -0.0393(5) 0.1723(4) 0.40812(12) 0.0614(9) Uani 1 1 d . .
H11 H -0.1795 0.1252 0.3943 0.074 Uiso 1 1 calc R U
C12 C -0.0276(5) 0.1988(4) 0.45545(12) 0.0571(8) Uani 1 1 d . .
H12 H -0.1593 0.1706 0.4730 0.069 Uiso 1 1 calc R U
C13 C 0.1349(7) 0.1786(5) 0.32872(13) 0.0910(13) Uani 1 1 d . .
H13A H 0.0600 0.0745 0.3232 0.136 Uiso 1 1 calc R U
H13B H 0.2872 0.1957 0.3164 0.136 Uiso 1 1 calc R U
H13C H 0.0477 0.2434 0.3136 0.136 Uiso 1 1 calc R U
C14 C 0.0625(5) 0.3681(4) 0.70696(11) 0.0537(8) Uani 1 1 d . .
H14 H -0.0812 0.3250 0.6939 0.064 Uiso 1 1 calc R U
C15 C 0.0825(5) 0.4058(4) 0.75381(12) 0.0571(8) Uani 1 1 d . .
H15 H -0.0476 0.3836 0.7721 0.068 Uiso 1 1 calc R U
C16 C 0.2918(5) 0.4762(3) 0.77450(11) 0.0491(7) Uani 1 1 d . .
C17 C 0.4832(5) 0.5007(4) 0.74641(11) 0.0558(8) Uani 1 1 d . .
H17 H 0.6262 0.5465 0.7593 0.067 Uiso 1 1 calc R U
C18 C 0.4662(5) 0.4588(4) 0.69998(11) 0.0540(8) Uani 1 1 d . .
H18 H 0.5985 0.4742 0.6823 0.065 Uiso 1 1 calc R U
C19 C 0.3095(5) 0.5143(4) 0.82530(11) 0.0540(8) Uani 1 1 d . .
C20 C 0.3950(5) 0.6530(4) 0.84282(11) 0.0548(8) Uani 1 1 d . .
C21 C 0.2244(5) 0.3816(4) 0.85572(11) 0.0557(8) Uani 1 1 d . .
C22 C 0.3254(7) 0.2577(5) 0.85385(14) 0.0828(12) Uani 1 1 d . .
H22 H 0.4482 0.2587 0.8341 0.099 Uiso 1 1 calc R U
C23 C 0.2515(10) 0.1339(5) 0.87994(17) 0.1055(16) Uani 1 1 d . .
H23 H 0.3262 0.0528 0.8786 0.127 Uiso 1 1 calc R U
C24 C 0.0685(9) 0.1284(5) 0.90801(16) 0.0950(14) Uani 1 1 d . .
H24 H 0.0144 0.0422 0.9252 0.114 Uiso 1 1 calc R U
C25 C -0.0359(8) 0.2492(6) 0.91098(16) 0.1016(15) Uani 1 1 d . .
H25 H -0.1614 0.2460 0.9302 0.122 Uiso 1 1 calc R U
C26 C 0.0459(7) 0.3767(5) 0.88527(15) 0.0896(14) Uani 1 1 d . .
H26 H -0.0222 0.4605 0.8882 0.108 Uiso 1 1 calc R U
C27 C 0.4361(6) 0.6831(4) 0.89408(12) 0.0603(9) Uani 1 1 d . .
C28 C 0.6018(7) 0.6295(6) 0.91787(16) 0.1087(17) Uani 1 1 d . .
H28 H 0.6863 0.5686 0.9022 0.130 Uiso 1 1 calc R U
C29 C 0.6478(9) 0.6635(8) 0.96490(19) 0.129(2) Uani 1 1 d . .
H29 H 0.7636 0.6268 0.9803 0.154 Uiso 1 1 calc R U
C30 C 0.5248(10) 0.7496(7) 0.98836(17) 0.1129(16) Uani 1 1 d . .
H30 H 0.5569 0.7743 1.0197 0.135 Uiso 1 1 calc R U
C31 C 0.3542(10) 0.7996(6) 0.96563(16) 0.1103(17) Uani 1 1 d . .
H31 H 0.2654 0.8564 0.9818 0.132 Uiso 1 1 calc R U
C32 C 0.3106(7) 0.7677(5) 0.91904(14) 0.0820(12) Uani 1 1 d . .
H32 H 0.1934 0.8041 0.9040 0.098 Uiso 1 1 calc R U
C33 C 0.4586(5) 0.7892(4) 0.81313(12) 0.0567(8) Uani 1 1 d . .
C34 C 0.6738(6) 0.8850(4) 0.81785(14) 0.0754(11) Uani 1 1 d . .
H34 H 0.7795 0.8627 0.8396 0.090 Uiso 1 1 calc R U
C35 C 0.7350(7) 1.0121(5) 0.79125(16) 0.0839(12) Uani 1 1 d . .
H35 H 0.8823 1.0722 0.7944 0.101 Uiso 1 1 calc R U
C36 C 0.5811(7) 1.0497(5) 0.76054(15) 0.0821(11) Uani 1 1 d . .
H36 H 0.6217 1.1362 0.7428 0.098 Uiso 1 1 calc R U
C37 C 0.3670(7) 0.9604(5) 0.75573(14) 0.0842(12) Uani 1 1 d . .
H37 H 0.2614 0.9863 0.7347 0.101 Uiso 1 1 calc R U
C38 C 0.3047(6) 0.8313(4) 0.78180(13) 0.0712(10) Uani 1 1 d . .
H38 H 0.1571 0.7720 0.7782 0.085 Uiso 1 1 calc R U

loop_
_atom_site_aniso_label
_atom_site_aniso_U_11
_atom_site_aniso_U_22
_atom_site_aniso_U_33
_atom_site_aniso_U_23
_atom_site_aniso_U_13
_atom_site_aniso_U_12
S1 0.0594(5) 0.0598(5) 0.0717(7) 0.0034(4) -0.0007(4) 0.0217(4)
N1 0.0504(15) 0.0512(16) 0.0590(18) -0.0032(13) 0.0014(12) 0.0122(12)
N2 0.0524(15) 0.0537(16) 0.0568(18) 0.0041(13) -0.0021(12) 0.0126(12)
C39 0.0476(17) 0.0477(17) 0.045(2) 0.0017(14) -0.0011(13) 0.0078(13)
C1 0.0421(15) 0.0357(15) 0.052(2) -0.0009(13) 0.0062(13) 0.0017(12)
C2 0.0416(15) 0.0449(17) 0.0441(19) 0.0013(14) -0.0003(12) 0.0036(12)
C3 0.0471(17) 0.0538(18) 0.047(2) 0.0004(15) -0.0017(13) 0.0117(14)
C4 0.0469(17) 0.0547(19) 0.049(2) -0.0020(15) 0.0028(14) 0.0129(14)
C5 0.0438(16) 0.0448(17) 0.0421(19) -0.0004(14) 0.0019(13) 0.0043(13)
C6 0.0415(15) 0.0414(16) 0.048(2) 0.0029(14) -0.0001(13) 0.0032(12)
C7 0.0454(16) 0.0452(17) 0.0426(19) -0.0011(14) -0.0011(13) 0.0050(13)
C8 0.0431(16) 0.0570(19) 0.049(2) -0.0009(15) -0.0031(13) -0.0005(13)
C9 0.0554(19) 0.063(2) 0.046(2) 0.0037(16) 0.0077(15) 0.0060(15)
C10 0.065(2) 0.056(2) 0.045(2) -0.0022(15) -0.0027(15) 0.0094(16)
C11 0.0514(19) 0.076(2) 0.052(2) -0.0057(18) -0.0107(15) 0.0039(16)
C12 0.0429(17) 0.074(2) 0.051(2) -0.0026(17) 0.0014(14) 0.0037(15)
C13 0.107(3) 0.105(3) 0.052(3) -0.014(2) -0.003(2) 0.001(2)
C14 0.0468(17) 0.066(2) 0.044(2) -0.0026(16) -0.0021(14) 0.0030(14)
C15 0.0470(17) 0.069(2) 0.050(2) -0.0022(17) 0.0043(14) -0.0003(15)
C16 0.0496(17) 0.0532(18) 0.044(2) -0.0010(15) 0.0007(14) 0.0094(14)
C17 0.0468(17) 0.067(2) 0.051(2) -0.0095(16) -0.0040(14) 0.0073(15)
C18 0.0434(17) 0.067(2) 0.050(2) -0.0072(16) 0.0034(14) 0.0069(14)
C19 0.0505(18) 0.065(2) 0.048(2) -0.0079(16) -0.0016(14) 0.0166(15)
C20 0.0537(18) 0.065(2) 0.046(2) -0.0081(17) -0.0050(14) 0.0147(15)
C21 0.064(2) 0.061(2) 0.044(2) -0.0047(16) -0.0056(15) 0.0167(16)
C22 0.110(3) 0.082(3) 0.065(3) 0.005(2) 0.012(2) 0.040(2)
C23 0.159(5) 0.083(3) 0.085(4) 0.014(3) 0.008(3) 0.046(3)
C24 0.134(4) 0.071(3) 0.074(3) 0.020(2) -0.020(3) 0.007(3)
C25 0.101(3) 0.113(4) 0.091(4) 0.025(3) 0.027(3) 0.017(3)
C26 0.089(3) 0.089(3) 0.099(4) 0.021(3) 0.032(3) 0.035(2)
C27 0.070(2) 0.066(2) 0.045(2) -0.0070(17) -0.0043(16) 0.0169(17)
C28 0.099(3) 0.171(5) 0.071(3) -0.034(3) -0.030(2) 0.069(3)
C29 0.113(4) 0.202(6) 0.079(4) -0.015(4) -0.038(3) 0.056(4)
C30 0.144(5) 0.134(5) 0.053(3) -0.011(3) -0.015(3) 0.011(4)
C31 0.178(5) 0.114(4) 0.051(3) -0.012(3) 0.004(3) 0.061(4)
C32 0.123(3) 0.084(3) 0.050(3) -0.004(2) -0.003(2) 0.048(2)
C33 0.061(2) 0.059(2) 0.048(2) -0.0112(16) 0.0001(15) 0.0112(16)
C34 0.061(2) 0.084(3) 0.076(3) 0.001(2) -0.0093(18) 0.0043(19)
C35 0.069(2) 0.083(3) 0.089(3) 0.004(2) 0.002(2) -0.008(2)
C36 0.101(3) 0.071(3) 0.067(3) -0.001(2) 0.006(2) 0.003(2)
C37 0.095(3) 0.076(3) 0.078(3) 0.010(2) -0.021(2) 0.012(2)
C38 0.067(2) 0.069(2) 0.071(3) -0.001(2) -0.0160(18) 0.0020(18)

loop_
_atom_type_symbol
_atom_type_description
_atom_type_scat_dispersion_real
_atom_type_scat_dispersion_imag
_atom_type_scat_source
C C 0.0033 0.0016 'International Tables Vol C Tables 4.2.6.8 and 6.1.1.4'
H H 0.0000 0.0000 'International Tables Vol C Tables 4.2.6.8 and 6.1.1.4'
N N 0.0061 0.0033 'International Tables Vol C Tables 4.2.6.8 and 6.1.1.4'
S S 0.1246 0.1234 'International Tables Vol C Tables 4.2.6.8 and 6.1.1.4'

loop_
_geom_angle_atom_site_label_1
_geom_angle_atom_site_label_2
_geom_angle_atom_site_label_3
_geom_angle
N1 S1 N2 101.24(13)
C1 N1 S1 106.4(2)
C6 N2 S1 105.9(2)
C14 C39 C18 117.5(3)
C14 C39 C5 120.9(3)
C18 C39 C5 121.5(3)
N1 C1 C2 125.1(3)
N1 C1 C6 113.0(3)
C2 C1 C6 121.9(2)
C3 C2 C1 115.1(3)
C3 C2 C7 123.6(3)
C1 C2 C7 121.3(2)
C2 C3 C4 123.4(3)
C2 C3 H3 118.3
C4 C3 H3 118.3
C5 C4 C3 122.9(3)
C5 C4 H4 118.5
C3 C4 H4 118.5
C4 C5 C6 116.0(3)
C4 C5 C39 122.1(3)
C6 C5 C39 121.9(3)
N2 C6 C5 125.9(3)
N2 C6 C1 113.4(3)
C5 C6 C1 120.6(3)
C12 C7 C8 117.3(3)
C12 C7 C2 121.5(2)
C8 C7 C2 121.3(3)
C9 C8 C7 121.2(3)
C9 C8 H8 119.4
C7 C8 H8 119.4
C10 C9 C8 121.4(3)
C10 C9 H9 119.3
C8 C9 H9 119.3
C9 C10 C11 117.3(3)
C9 C10 C13 121.4(3)
C11 C10 C13 121.3(3)
C12 C11 C10 122.3(3)
C12 C11 H11 118.9
C10 C11 H11 118.9
C11 C12 C7 120.5(3)
C11 C12 H12 119.7
C7 C12 H12 119.7
C10 C13 H13A 109.5
C10 C13 H13B 109.5
H13A C13 H13B 109.5
C10 C13 H13C 109.5
H13A C13 H13C 109.5
H13B C13 H13C 109.5
C15 C14 C39 120.7(3)
C15 C14 H14 119.6
C39 C14 H14 119.6
C14 C15 C16 121.8(3)
C14 C15 H15 119.1
C16 C15 H15 119.1
C17 C16 C15 117.2(3)
C17 C16 C19 122.0(3)
C15 C16 C19 120.8(3)
C18 C17 C16 121.4(3)
C18 C17 H17 119.3
C16 C17 H17 119.3
C17 C18 C39 121.3(3)
C17 C18 H18 119.3
C39 C18 H18 119.3
C20 C19 C16 123.7(3)
C20 C19 C21 122.3(3)
C16 C19 C21 114.0(3)
C19 C20 C33 122.9(3)
C19 C20 C27 122.0(3)
C33 C20 C27 115.0(3)
C26 C21 C22 117.4(3)
C26 C21 C19 122.7(3)
C22 C21 C19 119.9(3)
C23 C22 C21 122.0(4)
C23 C22 H22 119.0
C21 C22 H22 119.0
C22 C23 C24 119.9(4)
C22 C23 H23 120.0
C24 C23 H23 120.0
C23 C24 C25 119.8(4)
C23 C24 H24 120.1
C25 C24 H24 120.1
C24 C25 C26 119.6(4)
C24 C25 H25 120.2
C26 C25 H25 120.2
C21 C26 C25 121.1(4)
C21 C26 H26 119.4
C25 C26 H26 119.4
C28 C27 C32 117.0(4)
C28 C27 C20 121.5(3)
C32 C27 C20 121.5(3)
C27 C28 C29 121.6(4)
C27 C28 H28 119.2
C29 C28 H28 119.2
C30 C29 C28 120.2(5)
C30 C29 H29 119.9
C28 C29 H29 119.9
C29 C30 C31 119.1(5)
C29 C30 H30 120.5
C31 C30 H30 120.5
C30 C31 C32 120.8(5)
C30 C31 H31 119.6
C32 C31 H31 119.6
C31 C32 C27 121.4(4)
C31 C32 H32 119.3
C27 C32 H32 119.3
C38 C33 C34 116.6(3)
C38 C33 C20 122.4(3)
C34 C33 C20 120.9(3)
C35 C34 C33 121.8(4)
C35 C34 H34 119.1
C33 C34 H34 119.1
C36 C35 C34 120.1(4)
C36 C35 H35 119.9
C34 C35 H35 119.9
C35 C36 C37 119.7(4)
C35 C36 H36 120.2
C37 C36 H36 120.2
C36 C37 C38 120.7(4)
C36 C37 H37 119.6
C38 C37 H37 119.6
C37 C38 C33 121.0(4)
C37 C38 H38 119.5
C33 C38 H38 119.5

loop_
_geom_bond_atom_site_label_1
_geom_bond_atom_site_label_2
_geom_bond_distance
S1 N1 1.612(3)
S1 N2 1.613(3)
N1 C1 1.347(3)
N2 C6 1.350(4)
C39 C14 1.390(4)
C39 C18 1.392(4)
C39 C5 1.476(4)
C1 C2 1.431(4)
C1 C6 1.430(4)
C2 C3 1.373(4)
C2 C7 1.474(4)
C3 C4 1.413(4)
C3 H3 0.9300
C4 C5 1.372(4)
C4 H4 0.9300
C5 C6 1.430(4)
C7 C12 1.391(4)
C7 C8 1.394(4)
C8 C9 1.377(4)
C8 H8 0.9300
C9 C10 1.376(4)
C9 H9 0.9300
C10 C11 1.381(4)
C10 C13 1.502(4)
C11 C12 1.372(4)
C11 H11 0.9300
C12 H12 0.9300
C13 H13A 0.9600
C13 H13B 0.9600
C13 H13C 0.9600
C14 C15 1.377(4)
C14 H14 0.9300
C15 C16 1.390(4)
C15 H15 0.9300
C16 C17 1.387(4)
C16 C19 1.488(4)
C17 C18 1.374(4)
C17 H17 0.9300
C18 H18 0.9300
C19 C20 1.333(4)
C19 C21 1.500(4)
C20 C33 1.494(5)
C20 C27 1.497(4)
C21 C26 1.362(4)
C21 C22 1.372(4)
C22 C23 1.355(5)
C22 H22 0.9300
C23 C24 1.356(6)
C23 H23 0.9300
C24 C25 1.360(6)
C24 H24 0.9300
C25 C26 1.383(6)
C25 H25 0.9300
C26 H26 0.9300
C27 C28 1.360(5)
C27 C32 1.371(4)
C28 C29 1.388(6)
C28 H28 0.9300
C29 C30 1.348(6)
C29 H29 0.9300
C30 C31 1.352(6)
C30 H30 0.9300
C31 C32 1.371(6)
C31 H31 0.9300
C32 H32 0.9300
C33 C38 1.383(5)
C33 C34 1.389(4)
C34 C35 1.377(5)
C34 H34 0.9300
C35 C36 1.355(5)
C35 H35 0.9300
C36 C37 1.359(5)
C36 H36 0.9300
C37 C38 1.383(5)
C37 H37 0.9300
C38 H38 0.9300

loop_
_geom_torsion_atom_site_label_1
_geom_torsion_atom_site_label_2
_geom_torsion_atom_site_label_3
_geom_torsion_atom_site_label_4
_geom_torsion
N2 S1 N1 C1 -0.2(2)
N1 S1 N2 C6 -0.2(2)
S1 N1 C1 C2 -176.7(2)
S1 N1 C1 C6 0.5(3)
N1 C1 C2 C3 175.4(3)
C6 C1 C2 C3 -1.5(4)
N1 C1 C2 C7 -3.4(4)
C6 C1 C2 C7 179.7(2)
C1 C2 C3 C4 2.4(4)
C7 C2 C3 C4 -178.8(3)
C2 C3 C4 C5 -1.4(4)
C3 C4 C5 C6 -0.7(4)
C3 C4 C5 C39 178.5(3)
C14 C39 C5 C4 52.1(4)
C18 C39 C5 C4 -126.0(3)
C14 C39 C5 C6 -128.7(3)
C18 C39 C5 C6 53.1(4)
S1 N2 C6 C5 177.4(2)
S1 N2 C6 C1 0.5(3)
C4 C5 C6 N2 -175.2(3)
C39 C5 C6 N2 5.6(4)
C4 C5 C6 C1 1.5(4)
C39 C5 C6 C1 -177.7(2)
N1 C1 C6 N2 -0.7(3)
C2 C1 C6 N2 176.7(2)
N1 C1 C6 C5 -177.7(2)
C2 C1 C6 C5 -0.4(4)
C3 C2 C7 C12 -55.4(4)
C1 C2 C7 C12 123.3(3)
C3 C2 C7 C8 123.5(3)
C1 C2 C7 C8 -57.8(4)
C12 C7 C8 C9 -0.6(4)
C2 C7 C8 C9 -179.5(3)
C7 C8 C9 C10 -0.1(5)
C8 C9 C10 C11 0.4(5)
C8 C9 C10 C13 -177.6(3)
C9 C10 C11 C12 0.0(5)
C13 C10 C11 C12 178.0(3)
C10 C11 C12 C7 -0.7(5)
C8 C7 C12 C11 1.0(5)
C2 C7 C12 C11 179.9(3)
C18 C39 C14 C15 -0.1(4)
C5 C39 C14 C15 -178.3(3)
C39 C14 C15 C16 2.7(5)
C14 C15 C16 C17 -3.0(5)
C14 C15 C16 C19 -179.3(3)
C15 C16 C17 C18 0.8(5)
C19 C16 C17 C18 177.1(3)
C16 C17 C18 C39 1.8(5)
C14 C39 C18 C17 -2.1(5)
C5 C39 C18 C17 176.1(3)
C17 C16 C19 C20 58.1(4)
C15 C16 C19 C20 -125.7(3)
C17 C16 C19 C21 -121.2(3)
C15 C16 C19 C21 55.0(4)
C16 C19 C20 C33 7.0(5)
C21 C19 C20 C33 -173.7(3)
C16 C19 C20 C27 -172.5(3)
C21 C19 C20 C27 6.8(5)
C20 C19 C21 C26 61.5(5)
C16 C19 C21 C26 -119.2(4)
C20 C19 C21 C22 -119.6(4)
C16 C19 C21 C22 59.8(4)
C26 C21 C22 C23 0.4(7)
C19 C21 C22 C23 -178.6(4)
C21 C22 C23 C24 1.9(8)
C22 C23 C24 C25 -2.1(8)
C23 C24 C25 C26 0.0(8)
C22 C21 C26 C25 -2.5(7)
C19 C21 C26 C25 176.5(4)
C24 C25 C26 C21 2.3(8)
C19 C20 C27 C28 67.9(5)
C33 C20 C27 C28 -111.6(4)
C19 C20 C27 C32 -113.0(4)
C33 C20 C27 C32 67.5(4)
C32 C27 C28 C29 -2.4(7)
C20 C27 C28 C29 176.8(4)
C27 C28 C29 C30 1.0(9)
C28 C29 C30 C31 1.2(9)
C29 C30 C31 C32 -2.0(9)
C30 C31 C32 C27 0.7(8)
C28 C27 C32 C31 1.5(6)
C20 C27 C32 C31 -177.6(4)
C19 C20 C33 C38 55.0(5)
C27 C20 C33 C38 -125.5(3)
C19 C20 C33 C34 -128.8(4)
C27 C20 C33 C34 50.7(4)
C38 C33 C34 C35 -2.8(5)
C20 C33 C34 C35 -179.2(4)
C33 C34 C35 C36 2.3(6)
C34 C35 C36 C37 -0.8(7)
C35 C36 C37 C38 -0.1(6)
C36 C37 C38 C33 -0.5(6)
C34 C33 C38 C37 1.9(5)
C20 C33 C38 C37 178.2(3)
